data_4514877
loop_
_publ_author_name
'Zhang, Shuo'
'Yao, Qi-Jun'
'Liao, Gang'
'Li, Xin'
'Li, Han'
'Chen, Hao-Ming'
'Hong, Xin'
'Shi, Bing-Feng'

_publ_section_title
;
 Enantioselective Synthesis of Atropisomers Featuring Pentatomic
 Heteroaromatics by Pd-Catalyzed C--H Alkynylation
;
_journal_issue 3
_journal_name_full 'ACS Catalysis'
_journal_page_first 1956
_journal_paper_doi 10.1021/acscatal.8b04870
_journal_volume 9
_journal_year 2019
_chemical_formula_moiety 'C27 H31 O2 Si'
_chemical_formula_sum 'C27 H31 O2 Si'
_chemical_formula_weight 415.61
_space_group_crystal_system monoclinic
_space_group_IT_number 15
_space_group_name_Hall '-C 2yc'
_space_group_name_H-M_alt 'C 1 2/c 1'
_symmetry_space_group_name_Hall '-C 2yc'
_symmetry_space_group_name_H-M 'C 1 2/c 1'
_atom_sites_solution_hydrogens geom
_atom_sites_solution_primary dual
_audit_creation_date 2018-07-03
_audit_creation_method
;
Olex2 1.2
(compiled 2018.05.29 svn.r3508 for OlexSys, GUI svn.r5506)
;
_cell_angle_alpha 90
_cell_angle_beta 90.427(3)
_cell_angle_gamma 90
_cell_formula_units_Z 8
_cell_length_a 27.6888(8)
_cell_length_b 8.4150(3)
_cell_length_c 21.6977(7)
_cell_measurement_reflns_used 8306
_cell_measurement_temperature 296(2)
_cell_measurement_theta_max 66.8868
_cell_measurement_theta_min 3.1896
_cell_volume 5055.5(3)
_computing_cell_refinement
;
CrysAlisPro, Agilent Technologies,
Version 1.171.35.11 (release 16-05-2011 CrysAlis171 .NET)
(compiled May 16 2011,17:55:39)
;
_computing_data_collection
;
CrysAlisPro, Agilent Technologies,
Version 1.171.35.11 (release 16-05-2011 CrysAlis171 .NET)
(compiled May 16 2011,17:55:39)
;
_computing_data_reduction
;
CrysAlisPro, Agilent Technologies,
Version 1.171.35.11 (release 16-05-2011 CrysAlis171 .NET)
(compiled May 16 2011,17:55:39)
;
_computing_molecular_graphics 'Olex2 (Dolomanov et al., 2009)'
_computing_publication_material 'Olex2 (Dolomanov et al., 2009)'
_computing_structure_refinement 'ShelXL (Sheldrick, 2015)'
_computing_structure_solution 'ShelXT (Sheldrick, 2015)'
_diffrn_ambient_temperature 296.15
_diffrn_detector_area_resol_mean 10.3592
_diffrn_measured_fraction_theta_full 0.993
_diffrn_measured_fraction_theta_max 0.993
_diffrn_measurement_details
;
#__ type_ start__ end____ width___ exp.time_
  1 omega   -2.00   96.00   1.0000    6.0000
omega____ theta____ kappa____ phi______ frames
    -       41.6938 -125.0000  -90.0000 98

#__ type_ start__ end____ width___ exp.time_
  2 omega   24.00   69.00   1.0000    6.0000
omega____ theta____ kappa____ phi______ frames
    -       41.6938   38.0000   90.0000 45

#__ type_ start__ end____ width___ exp.time_
  3 omega    9.00  120.00   1.0000    6.0000
omega____ theta____ kappa____ phi______ frames
    -       41.6938   77.0000  120.0000 111

#__ type_ start__ end____ width___ exp.time_
  4 omega  -75.00  -49.00   1.0000   15.0000
omega____ theta____ kappa____ phi______ frames
    -      -83.0000  -77.0000   60.0000 26

#__ type_ start__ end____ width___ exp.time_
  5 omega  -76.00  -50.00   1.0000   15.0000
omega____ theta____ kappa____ phi______ frames
    -      -83.0000  -73.0000   94.0000 26

#__ type_ start__ end____ width___ exp.time_
  6 omega  -76.00  -50.00   1.0000   15.0000
omega____ theta____ kappa____ phi______ frames
    -      -83.0000  -74.0000   32.0000 26

#__ type_ start__ end____ width___ exp.time_
  7 omega  -76.00  -50.00   1.0000   15.0000
omega____ theta____ kappa____ phi______ frames
    -      -83.0000  -76.0000   79.0000 26

#__ type_ start__ end____ width___ exp.time_
  8 omega   65.00  148.00   1.0000   15.0000
omega____ theta____ kappa____ phi______ frames
    -       93.5000   77.0000    0.0000 83

#__ type_ start__ end____ width___ exp.time_
  9 omega   62.00   98.00   1.0000   15.0000
omega____ theta____ kappa____ phi______ frames
    -       93.5000   77.0000   60.0000 36

#__ type_ start__ end____ width___ exp.time_
 10 omega   12.00   75.00   1.0000   15.0000
omega____ theta____ kappa____ phi______ frames
    -       93.5000  -99.0000   41.0000 63

#__ type_ start__ end____ width___ exp.time_
 11 omega   66.00  172.00   1.0000   15.0000
omega____ theta____ kappa____ phi______ frames
    -       93.5000   77.0000  -30.0000 106

#__ type_ start__ end____ width___ exp.time_
 12 omega   60.00  166.00   1.0000   15.0000
omega____ theta____ kappa____ phi______ frames
    -       93.5000   77.0000   30.0000 106

#__ type_ start__ end____ width___ exp.time_
 13 omega  102.00  168.00   1.0000   15.0000
omega____ theta____ kappa____ phi______ frames
    -       93.5000   77.0000   60.0000 66

#__ type_ start__ end____ width___ exp.time_
 14 omega   96.00  168.00   1.0000   15.0000
omega____ theta____ kappa____ phi______ frames
    -       93.5000  125.0000 -150.0000 72

#__ type_ start__ end____ width___ exp.time_
 15 omega  121.00  170.00   1.0000   15.0000
omega____ theta____ kappa____ phi______ frames
    -       93.5000   77.0000  120.0000 49

#__ type_ start__ end____ width___ exp.time_
 16 omega   60.00   85.00   1.0000   15.0000
omega____ theta____ kappa____ phi______ frames
    -       93.5000   77.0000  120.0000 25

#__ type_ start__ end____ width___ exp.time_
 17 omega   62.00  168.00   1.0000   15.0000
omega____ theta____ kappa____ phi______ frames
    -       93.5000   77.0000   90.0000 106

#__ type_ start__ end____ width___ exp.time_
 18 omega   79.00  152.00   1.0000   15.0000
omega____ theta____ kappa____ phi______ frames
    -       93.5000  125.0000 -180.0000 73

#__ type_ start__ end____ width___ exp.time_
 19 omega   44.00   76.00   1.0000   15.0000
omega____ theta____ kappa____ phi______ frames
    -       93.5000  -45.0000   60.0000 32

#__ type_ start__ end____ width___ exp.time_
 20 omega    8.00  120.00   1.0000    6.0000
omega____ theta____ kappa____ phi______ frames
    -       41.6938   77.0000  -90.0000 112

#__ type_ start__ end____ width___ exp.time_
 21 omega    8.00  120.00   1.0000    6.0000
omega____ theta____ kappa____ phi______ frames
    -       41.6938   77.0000  -30.0000 112

#__ type_ start__ end____ width___ exp.time_
 22 omega   15.00  118.00   1.0000    6.0000
omega____ theta____ kappa____ phi______ frames
    -       41.6938   38.0000 -120.0000 103

#__ type_ start__ end____ width___ exp.time_
 23 omega -160.00  -50.00   1.0000   15.0000
omega____ theta____ kappa____ phi______ frames
    -      -83.0000  -72.0000  127.0000 110

#__ type_ start__ end____ width___ exp.time_
 24 omega   15.00  127.00   1.0000   15.0000
omega____ theta____ kappa____ phi______ frames
    -       93.5000  -77.0000 -180.0000 112

#__ type_ start__ end____ width___ exp.time_
 25 omega   73.00  168.00   1.0000   15.0000
omega____ theta____ kappa____ phi______ frames
    -       93.5000  125.0000   90.0000 95

#__ type_ start__ end____ width___ exp.time_
 26 omega   66.00  168.00   1.0000   15.0000
omega____ theta____ kappa____ phi______ frames
    -       93.5000   45.0000 -150.0000 102

#__ type_ start__ end____ width___ exp.time_
 27 omega   60.00  172.00   1.0000   15.0000
omega____ theta____ kappa____ phi______ frames
    -       93.5000   77.0000 -120.0000 112

#__ type_ start__ end____ width___ exp.time_
 28 omega   66.00  168.00   1.0000   15.0000
omega____ theta____ kappa____ phi______ frames
    -       93.5000   45.0000  -60.0000 102
;
_diffrn_measurement_device_type 'Xcalibur, Atlas, Gemini ultra'
_diffrn_measurement_method '\w scans'
_diffrn_orient_matrix_UB_11 0.0037606000
_diffrn_orient_matrix_UB_12 -0.0277774000
_diffrn_orient_matrix_UB_13 0.0700400000
_diffrn_orient_matrix_UB_21 -0.0525948000
_diffrn_orient_matrix_UB_22 -0.0596498000
_diffrn_orient_matrix_UB_23 0.0005446000
_diffrn_orient_matrix_UB_31 0.0177261000
_diffrn_orient_matrix_UB_32 -0.1708975000
_diffrn_orient_matrix_UB_33 -0.0116000000
_diffrn_radiation_monochromator mirror
_diffrn_radiation_type CuK\a
_diffrn_radiation_wavelength 1.54184
_diffrn_reflns_av_R_equivalents 0.0555
_diffrn_reflns_av_unetI/netI 0.0213
_diffrn_reflns_Laue_measured_fraction_full 0.993
_diffrn_reflns_Laue_measured_fraction_max 0.993
_diffrn_reflns_limit_h_max 32
_diffrn_reflns_limit_h_min -32
_diffrn_reflns_limit_k_max 9
_diffrn_reflns_limit_k_min -9
_diffrn_reflns_limit_l_max 25
_diffrn_reflns_limit_l_min -25
_diffrn_reflns_number 33243
_diffrn_reflns_point_group_measured_fraction_full 0.993
_diffrn_reflns_point_group_measured_fraction_max 0.993
_diffrn_reflns_theta_full 66.998
_diffrn_reflns_theta_max 66.998
_diffrn_reflns_theta_min 3.192
_diffrn_source 'Enhance Ultra (Cu) X-ray Source'
_exptl_absorpt_coefficient_mu 0.954
_exptl_absorpt_correction_T_max 1.00000
_exptl_absorpt_correction_T_min 0.47602
_exptl_absorpt_correction_type multi-scan
_exptl_absorpt_process_details
;
CrysAlisPro, Agilent Technologies,
Version 1.171.35.11 (release 16-05-2011 CrysAlis171 .NET)
(compiled May 16 2011,17:55:39)
Empirical absorption correction using spherical harmonics,
 implemented in SCALE3 ABSPACK scaling algorithm.
;
_exptl_crystal_colour colourless
_exptl_crystal_colour_primary colourless
_exptl_crystal_density_diffrn 1.092
_exptl_crystal_description block
_exptl_crystal_F_000 1784
_exptl_crystal_size_max 0.48
_exptl_crystal_size_mid 0.4
_exptl_crystal_size_min 0.23
_refine_diff_density_max 0.441
_refine_diff_density_min -0.253
_refine_diff_density_rms 0.042
_refine_ls_extinction_method none
_refine_ls_goodness_of_fit_ref 1.032
_refine_ls_hydrogen_treatment constr
_refine_ls_matrix_type full
_refine_ls_number_parameters 278
_refine_ls_number_reflns 4461
_refine_ls_number_restraints 0
_refine_ls_restrained_S_all 1.032
_refine_ls_R_factor_all 0.0830
_refine_ls_R_factor_gt 0.0662
_refine_ls_shift/su_max 0.001
_refine_ls_shift/su_mean 0.000
_refine_ls_structure_factor_coef Fsqd
_refine_ls_weighting_details 'w=1/[\s^2^(Fo^2^)+(0.1206P)^2^+2.5429P] where P=(Fo^2^+2Fc^2^)/3'
_refine_ls_weighting_scheme calc
_refine_ls_wR_factor_gt 0.1942
_refine_ls_wR_factor_ref 0.2152
_reflns_Friedel_coverage 0.000
_reflns_number_gt 3339
_reflns_number_total 4461
_reflns_threshold_expression 'I > 2\s(I)'
_cod_data_source_file cs8b04870_si_003.cif
_cod_data_source_block 180702_zs_2_198_3
_cod_database_code 4514877
_shelx_shelxl_version_number 2016/6
_chemical_oxdiff_formula 'c o h n si'
_shelx_space_group_comment
;
The symmetry employed for this shelxl refinement is uniquely defined
by the following loop, which should always be used as a source of
symmetry information in preference to the above space-group names.
They are only intended as comments.
;
_shelx_estimated_absorpt_t_max 0.811
_shelx_estimated_absorpt_t_min 0.658
_reflns_odcompleteness_completeness 99.96
_reflns_odcompleteness_iscentric 1
_reflns_odcompleteness_theta 64.99
_olex2_refinement_description
;
1. Fixed Uiso
 At 1.2 times of:
  All C(H) groups
 At 1.5 times of:
  All C(H,H,H) groups
2.a Ternary CH refined with riding coordinates:
 C19(H19), C22(H22)
2.b Aromatic/amide H refined with riding coordinates:
 C2(H2), C3(H3), C4(H4), C11(H11), C12(H12), C13(H13), C14(H14), C15(H15)
2.c Idealised Me refined as rotating group:
 C16(H16A,H16B,H16C), C20(H20A,H20B,H20C), C21(H21A,H21B,H21C), C23(H23A,H23B,
 H23C), C24(H24A,H24B,H24C), C26(H26A,H26B,H26C), C27(H27B,H27A,H27C)
;
_olex2_submission_special_instructions 'No special instructions were received'

loop_
_space_group_symop_operation_xyz
'x, y, z'
'-x, y, -z+1/2'
'x+1/2, y+1/2, z'
'-x+1/2, y+1/2, -z+1/2'
'-x, -y, -z'
'x, -y, z-1/2'
'-x+1/2, -y+1/2, -z'
'x+1/2, -y+1/2, z-1/2'

loop_
_atom_site_label
_atom_site_type_symbol
_atom_site_fract_x
_atom_site_fract_y
_atom_site_fract_z
_atom_site_U_iso_or_equiv
_atom_site_adp_type
_atom_site_occupancy
_atom_site_site_symmetry_order
_atom_site_calc_flag
_atom_site_refinement_flags_posn
Si1 Si 0.44087(3) 0.67567(11) 0.38723(3) 0.0831(3) Uani 1 1 d .
O1 O 0.26341(14) 0.5643(5) 0.35992(14) 0.1679(15) Uani 1 1 d .
O2 O 0.36598(8) 0.7138(2) 0.16123(9) 0.0868(6) Uani 1 1 d .
C1 C 0.29676(9) 0.3732(4) 0.29280(11) 0.0772(7) Uani 1 1 d .
C2 C 0.28783(11) 0.2439(6) 0.33178(14) 0.1010(11) Uani 1 1 d .
H2 H 0.270197 0.259519 0.367590 0.121 Uiso 1 1 calc R
C3 C 0.30419(14) 0.0986(6) 0.3184(2) 0.1171(13) Uani 1 1 d .
H3 H 0.297756 0.014401 0.344873 0.141 Uiso 1 1 calc R
C4 C 0.33045(13) 0.0727(5) 0.2659(2) 0.1124(12) Uani 1 1 d .
H4 H 0.342005 -0.028774 0.257545 0.135 Uiso 1 1 calc R
C5 C 0.34002(11) 0.1955(4) 0.22503(15) 0.0863(8) Uani 1 1 d .
C6 C 0.32296(8) 0.3488(3) 0.23849(11) 0.0676(6) Uani 1 1 d .
C7 C 0.33374(8) 0.4822(3) 0.19629(10) 0.0656(6) Uani 1 1 d .
C8 C 0.36198(10) 0.6081(3) 0.21007(11) 0.0724(7) Uani 1 1 d .
C9 C 0.33859(10) 0.6474(4) 0.11465(12) 0.0795(7) Uani 1 1 d .
C10 C 0.31821(9) 0.5060(3) 0.13306(11) 0.0695(6) Uani 1 1 d .
C11 C 0.28887(10) 0.4225(4) 0.09167(12) 0.0845(8) Uani 1 1 d .
H11 H 0.274521 0.326800 0.102719 0.101 Uiso 1 1 calc R
C12 C 0.28195(12) 0.4865(6) 0.03406(14) 0.1041(11) Uani 1 1 d .
H12 H 0.262477 0.433155 0.005744 0.125 Uiso 1 1 calc R
C13 C 0.30315(14) 0.6280(6) 0.01719(15) 0.1140(13) Uani 1 1 d .
H13 H 0.297562 0.667086 -0.022318 0.137 Uiso 1 1 calc R
C14 C 0.33229(13) 0.7134(5) 0.05671(14) 0.1017(10) Uani 1 1 d .
H14 H 0.346710 0.808685 0.045322 0.122 Uiso 1 1 calc R
C15 C 0.27833(11) 0.5299(5) 0.31013(13) 0.0969(10) Uani 1 1 d .
H15 H 0.278226 0.608700 0.280087 0.116 Uiso 1 1 calc R
C16 C 0.36946(15) 0.1635(5) 0.1687(2) 0.1209(13) Uani 1 1 d .
H16A H 0.348557 0.130076 0.135638 0.181 Uiso 1 1 calc GR
H16B H 0.392533 0.081218 0.177432 0.181 Uiso 1 1 calc GR
H16C H 0.386135 0.258610 0.156868 0.181 Uiso 1 1 calc GR
C17 C 0.38779(10) 0.6462(4) 0.26486(13) 0.0783(7) Uani 1 1 d .
C18 C 0.40813(11) 0.6674(4) 0.31306(14) 0.0842(8) Uani 1 1 d .
C19 C 0.46674(14) 0.4731(5) 0.39765(17) 0.1102(11) Uani 1 1 d .
H19 H 0.483766 0.472144 0.437401 0.132 Uiso 1 1 calc R
C20 C 0.4265(2) 0.3454(6) 0.4008(3) 0.1596(19) Uani 1 1 d .
H20A H 0.402640 0.377399 0.430245 0.239 Uiso 1 1 calc GR
H20B H 0.440288 0.245660 0.413233 0.239 Uiso 1 1 calc GR
H20C H 0.411561 0.334062 0.360990 0.239 Uiso 1 1 calc GR
C21 C 0.5041(2) 0.4337(8) 0.3477(3) 0.168(2) Uani 1 1 d .
H21A H 0.487944 0.420987 0.308703 0.252 Uiso 1 1 calc GR
H21B H 0.520494 0.336821 0.358301 0.252 Uiso 1 1 calc GR
H21C H 0.527131 0.518571 0.344954 0.252 Uiso 1 1 calc GR
C22 C 0.39477(14) 0.7091(6) 0.44890(17) 0.1159(13) Uani 1 1 d .
H22 H 0.371881 0.621554 0.442950 0.139 Uiso 1 1 calc R
C23 C 0.41414(18) 0.6826(8) 0.51334(18) 0.154(2) Uani 1 1 d .
H23A H 0.428652 0.579197 0.515910 0.231 Uiso 1 1 calc GR
H23B H 0.388159 0.689652 0.542265 0.231 Uiso 1 1 calc GR
H23C H 0.437924 0.762137 0.522809 0.231 Uiso 1 1 calc GR
C24 C 0.3650(3) 0.8496(9) 0.4432(3) 0.202(3) Uani 1 1 d .
H24A H 0.347402 0.865422 0.480620 0.303 Uiso 1 1 calc GR
H24B H 0.342692 0.836236 0.409470 0.303 Uiso 1 1 calc GR
H24C H 0.385119 0.940275 0.435581 0.303 Uiso 1 1 calc GR
C25 C 0.4878(2) 0.8306(8) 0.3831(3) 0.196(3) Uani 1 1 d .
C26 C 0.52591(19) 0.8227(8) 0.4332(3) 0.179(3) Uani 1 1 d .
H26A H 0.510808 0.830196 0.472739 0.268 Uiso 1 1 calc GR
H26B H 0.548171 0.909187 0.428278 0.268 Uiso 1 1 calc GR
H26C H 0.542994 0.723748 0.430278 0.268 Uiso 1 1 calc GR
C27 C 0.4943(3) 0.9197(11) 0.3339(4) 0.252(5) Uani 1 1 d .
H27B H 0.505281 0.854503 0.300459 0.378 Uiso 1 1 calc GR
H27A H 0.518075 0.999673 0.342815 0.378 Uiso 1 1 calc GR
H27C H 0.464393 0.969655 0.322506 0.378 Uiso 1 1 calc GR

loop_
_atom_site_aniso_label
_atom_site_aniso_U_11
_atom_site_aniso_U_22
_atom_site_aniso_U_33
_atom_site_aniso_U_23
_atom_site_aniso_U_13
_atom_site_aniso_U_12
Si1 0.0787(5) 0.1045(7) 0.0660(5) 0.0022(4) -0.0123(3) -0.0071(4)
O1 0.184(3) 0.231(4) 0.0895(18) -0.016(2) 0.0249(19) 0.062(3)
O2 0.1031(13) 0.0898(13) 0.0673(11) 0.0181(9) -0.0067(9) -0.0052(10)
C1 0.0620(13) 0.119(2) 0.0505(13) 0.0084(13) -0.0032(10) 0.0008(14)
C2 0.0735(17) 0.163(3) 0.0669(17) 0.028(2) -0.0020(13) -0.012(2)
C3 0.095(2) 0.134(3) 0.122(3) 0.059(3) 0.000(2) -0.001(2)
C4 0.095(2) 0.094(2) 0.148(3) 0.037(2) 0.006(2) 0.0057(18)
C5 0.0756(16) 0.088(2) 0.095(2) 0.0168(16) 0.0075(14) 0.0067(14)
C6 0.0574(12) 0.0881(17) 0.0574(13) 0.0083(12) -0.0021(10) 0.0010(11)
C7 0.0642(12) 0.0805(16) 0.0522(12) 0.0036(11) 0.0017(10) 0.0090(12)
C8 0.0793(15) 0.0835(17) 0.0544(13) 0.0096(12) -0.0010(11) 0.0053(13)
C9 0.0840(17) 0.100(2) 0.0541(14) 0.0110(13) -0.0013(12) 0.0140(15)
C10 0.0680(13) 0.0904(18) 0.0501(12) 0.0016(12) 0.0025(10) 0.0125(12)
C11 0.0753(16) 0.116(2) 0.0625(15) -0.0097(15) -0.0019(12) 0.0105(15)
C12 0.092(2) 0.160(4) 0.0593(17) -0.0097(19) -0.0107(15) 0.015(2)
C13 0.111(2) 0.174(4) 0.0561(17) 0.018(2) -0.0083(17) 0.027(3)
C14 0.111(2) 0.127(3) 0.0677(17) 0.0280(18) -0.0017(16) 0.014(2)
C15 0.0872(18) 0.145(3) 0.0591(16) -0.0130(17) 0.0072(13) 0.0179(19)
C16 0.119(3) 0.103(3) 0.142(3) -0.002(2) 0.038(3) 0.026(2)
C17 0.0849(17) 0.0837(18) 0.0662(16) 0.0063(13) -0.0047(13) 0.0006(13)
C18 0.0887(18) 0.093(2) 0.0708(17) 0.0077(14) -0.0078(14) -0.0074(15)
C19 0.107(2) 0.132(3) 0.092(2) 0.010(2) -0.0111(19) 0.023(2)
C20 0.180(5) 0.113(3) 0.186(5) 0.031(3) -0.007(4) -0.005(3)
C21 0.150(4) 0.200(6) 0.155(4) -0.011(4) 0.025(4) 0.056(4)
C22 0.101(2) 0.163(4) 0.084(2) -0.013(2) -0.0088(18) 0.021(2)
C23 0.128(3) 0.259(7) 0.075(2) -0.004(3) 0.005(2) 0.015(4)
C24 0.197(6) 0.264(8) 0.146(5) 0.025(5) 0.022(4) 0.123(6)
C25 0.181(5) 0.224(6) 0.182(5) 0.086(5) -0.080(4) -0.125(5)
C26 0.130(4) 0.234(7) 0.173(5) -0.036(5) -0.041(3) -0.062(4)
C27 0.258(8) 0.281(10) 0.217(7) 0.042(7) -0.013(6) -0.175(8)

loop_
_atom_type_symbol
_atom_type_description
_atom_type_scat_dispersion_real
_atom_type_scat_dispersion_imag
_atom_type_scat_source
C C 0.0181 0.0091 'International Tables Vol C Tables 4.2.6.8 and 6.1.1.4'
H H 0.0000 0.0000 'International Tables Vol C Tables 4.2.6.8 and 6.1.1.4'
O O 0.0492 0.0322 'International Tables Vol C Tables 4.2.6.8 and 6.1.1.4'
Si Si 0.2541 0.3302 'International Tables Vol C Tables 4.2.6.8 and 6.1.1.4'

loop_
_geom_angle_atom_site_label_1
_geom_angle_atom_site_label_2
_geom_angle_atom_site_label_3
_geom_angle
C18 Si1 C19 104.94(16)
C18 Si1 C22 107.18(15)
C18 Si1 C25 109.1(2)
C19 Si1 C22 108.29(19)
C25 Si1 C19 112.5(3)
C25 Si1 C22 114.3(3)
C9 O2 C8 104.7(2)
C2 C1 C6 119.2(3)
C2 C1 C15 118.7(3)
C6 C1 C15 122.0(3)
C1 C2 H2 119.4
C3 C2 C1 121.2(3)
C3 C2 H2 119.4
C2 C3 H3 119.8
C2 C3 C4 120.5(3)
C4 C3 H3 119.8
C3 C4 H4 119.5
C3 C4 C5 121.1(4)
C5 C4 H4 119.5
C4 C5 C6 119.0(3)
C4 C5 C16 119.6(3)
C6 C5 C16 121.3(3)
C1 C6 C5 119.0(2)
C1 C6 C7 121.1(2)
C5 C6 C7 119.9(2)
C8 C7 C6 125.3(2)
C8 C7 C10 105.6(2)
C10 C7 C6 129.1(2)
O2 C8 C17 116.9(2)
C7 C8 O2 112.6(2)
C7 C8 C17 130.6(2)
O2 C9 C14 124.6(3)
C10 C9 O2 111.2(2)
C10 C9 C14 124.1(3)
C9 C10 C7 106.0(2)
C9 C10 C11 119.1(2)
C11 C10 C7 135.0(3)
C10 C11 H11 121.2
C12 C11 C10 117.7(3)
C12 C11 H11 121.2
C11 C12 H12 119.2
C11 C12 C13 121.6(3)
C13 C12 H12 119.2
C12 C13 H13 118.8
C14 C13 C12 122.3(3)
C14 C13 H13 118.8
C9 C14 H14 122.4
C13 C14 C9 115.2(4)
C13 C14 H14 122.4
O1 C15 C1 125.0(4)
O1 C15 H15 117.5
C1 C15 H15 117.5
C5 C16 H16A 109.5
C5 C16 H16B 109.5
C5 C16 H16C 109.5
H16A C16 H16B 109.5
H16A C16 H16C 109.5
H16B C16 H16C 109.5
C18 C17 C8 174.8(3)
C17 C18 Si1 173.5(3)
Si1 C19 H19 107.2
C20 C19 Si1 111.3(3)
C20 C19 H19 107.2
C21 C19 Si1 111.8(3)
C21 C19 H19 107.2
C21 C19 C20 111.7(4)
C19 C20 H20A 109.5
C19 C20 H20B 109.5
C19 C20 H20C 109.5
H20A C20 H20B 109.5
H20A C20 H20C 109.5
H20B C20 H20C 109.5
C19 C21 H21A 109.5
C19 C21 H21B 109.5
C19 C21 H21C 109.5
H21A C21 H21B 109.5
H21A C21 H21C 109.5
H21B C21 H21C 109.5
Si1 C22 H22 103.6
C23 C22 Si1 113.5(3)
C23 C22 H22 103.6
C24 C22 Si1 116.8(4)
C24 C22 H22 103.6
C24 C22 C23 113.5(4)
C22 C23 H23A 109.5
C22 C23 H23B 109.5
C22 C23 H23C 109.5
H23A C23 H23B 109.5
H23A C23 H23C 109.5
H23B C23 H23C 109.5
C22 C24 H24A 109.5
C22 C24 H24B 109.5
C22 C24 H24C 109.5
H24A C24 H24B 109.5
H24A C24 H24C 109.5
H24B C24 H24C 109.5
C26 C25 Si1 115.0(4)
C27 C25 Si1 122.9(4)
C27 C25 C26 120.5(5)
C25 C26 H26A 109.5
C25 C26 H26B 109.5
C25 C26 H26C 109.5
H26A C26 H26B 109.5
H26A C26 H26C 109.5
H26B C26 H26C 109.5
C25 C27 H27B 109.5
C25 C27 H27A 109.5
C25 C27 H27C 109.5
H27B C27 H27A 109.5
H27B C27 H27C 109.5
H27A C27 H27C 109.5

loop_
_geom_bond_atom_site_label_1
_geom_bond_atom_site_label_2
_geom_bond_distance
Si1 C18 1.843(3)
Si1 C19 1.862(4)
Si1 C22 1.877(4)
Si1 C25 1.843(5)
O1 C15 1.195(4)
O2 C8 1.389(3)
O2 C9 1.377(3)
C1 C2 1.401(5)
C1 C6 1.404(3)
C1 C15 1.464(5)
C2 H2 0.9300
C2 C3 1.337(6)
C3 H3 0.9300
C3 C4 1.374(6)
C4 H4 0.9300
C4 C5 1.388(5)
C5 C6 1.405(4)
C5 C16 1.499(5)
C6 C7 1.480(3)
C7 C8 1.349(4)
C7 C10 1.449(3)
C8 C17 1.419(4)
C9 C10 1.377(4)
C9 C14 1.384(4)
C10 C11 1.396(4)
C11 H11 0.9300
C11 C12 1.373(5)
C12 H12 0.9300
C12 C13 1.378(6)
C13 H13 0.9300
C13 C14 1.376(6)
C14 H14 0.9300
C15 H15 0.9300
C16 H16A 0.9600
C16 H16B 0.9600
C16 H16C 0.9600
C17 C18 1.198(4)
C19 H19 0.9800
C19 C20 1.550(7)
C19 C21 1.540(6)
C20 H20A 0.9600
C20 H20B 0.9600
C20 H20C 0.9600
C21 H21A 0.9600
C21 H21B 0.9600
C21 H21C 0.9600
C22 H22 0.9800
C22 C23 1.510(5)
C22 C24 1.446(6)
C23 H23A 0.9600
C23 H23B 0.9600
C23 H23C 0.9600
C24 H24A 0.9600
C24 H24B 0.9600
C24 H24C 0.9600
C25 C26 1.511(7)
C25 C27 1.318(8)
C26 H26A 0.9600
C26 H26B 0.9600
C26 H26C 0.9600
C27 H27B 0.9600
C27 H27A 0.9600
C27 H27C 0.9600
